data_4314371
loop_
_publ_author_name
'Jean-Pierre Costes'
'Fran\,coise Dahan'
'Franck Nicod\`eme'

_publ_contact_author
;
       Dr Jean-Pierre Costes
       Laboratoire de Chimie de Coordination du CNRS
       205 Route de Narbonne
       31077 Toulouse Cedex 4
       France
;
_publ_contact_author_email costes@lcctoul.lcc-toulouse.fr
_publ_contact_author_fax '(33) 0561553003'
_publ_contact_author_phone '(33) 0561333152'
_publ_section_title
;
 Structure-Based Description of a Step-by-Step Synthesis of Homo- and
 Heterodinuclear (4f, 4f') Lanthanide Complexes
;
_journal_name_full 'Inorganic Chemistry'
_journal_page_first 6556
_journal_page_last 6563
_journal_paper_doi 10.1021/ic034564q
_journal_volume 42
_journal_year 2003
_chemical_formula_sum 'C42 H39 La N6 O15'
_chemical_formula_weight 1006.70
_chemical_name_systematic
; 
 ? 
;
_space_group_IT_number 2
_symmetry_cell_setting triclinic
_symmetry_Int_Tables_number 2
_symmetry_space_group_name_Hall '-P 1'
_symmetry_space_group_name_H-M 'P -1'
_atom_sites_solution_hydrogens geom
_atom_sites_solution_primary direct
_atom_sites_solution_secondary difmap
_audit_creation_method SHELXL-97
_cell_angle_alpha 81.900(6)
_cell_angle_beta 79.406(5)
_cell_angle_gamma 79.470(6)
_cell_formula_units_Z 2
_cell_length_a 11.1883(7)
_cell_length_b 11.8993(9)
_cell_length_c 16.4197(10)
_cell_measurement_temperature 160(2)
_cell_volume 2099.5(2)
_computing_cell_refinement 'CRYSALISRED 169, Oxford-Diffraction, 2001'
_computing_data_collection 'CRYSALIS 169, Oxford-Diffraction, 2001'
_computing_data_reduction 'CRYSALISRED 169, Oxford-Diffraction, 2001'
_computing_molecular_graphics 'ZORTEP (Zsolnai, 1996)'
_computing_structure_refinement 'SHELXL-97 (Sheldrick, 1997)'
_computing_structure_solution 'SHELXS-97 (Sheldrick, 1990)'
_diffrn_ambient_temperature 160(2)
_diffrn_measured_fraction_theta_full 0.887
_diffrn_measured_fraction_theta_max 0.887
_diffrn_measurement_device_type 'Oxford-Diffraction Xcalibur'
_diffrn_measurement_method '\w,\f scans'
_diffrn_radiation_monochromator graphite
_diffrn_radiation_source 'fine-focus sealed tube'
_diffrn_radiation_type MoK\a
_diffrn_radiation_wavelength 0.71073
_diffrn_reflns_av_R_equivalents 0.0363
_diffrn_reflns_av_sigmaI/netI 0.0370
_diffrn_reflns_limit_h_max 15
_diffrn_reflns_limit_h_min -15
_diffrn_reflns_limit_k_max 16
_diffrn_reflns_limit_k_min -16
_diffrn_reflns_limit_l_max 22
_diffrn_reflns_limit_l_min -22
_diffrn_reflns_number 18730
_diffrn_reflns_theta_full 30.38
_diffrn_reflns_theta_max 30.38
_diffrn_reflns_theta_min 3.68
_exptl_absorpt_coefficient_mu 1.108
_exptl_absorpt_correction_T_max 0.6862
_exptl_absorpt_correction_T_min 0.4826
_exptl_absorpt_correction_type gaussian
_exptl_absorpt_process_details
;
[Platon Program cf Spek, A.L. (1990) Acta Cryst A46, C34]
;
_exptl_crystal_colour Red
_exptl_crystal_density_diffrn 1.592
_exptl_crystal_density_method 'not measured'
_exptl_crystal_description Parallelepiped
_exptl_crystal_F_000 1020
_exptl_crystal_size_max 0.40
_exptl_crystal_size_mid 0.35
_exptl_crystal_size_min 0.25
_refine_diff_density_max 1.050
_refine_diff_density_min -0.583
_refine_diff_density_rms 0.073
_refine_ls_extinction_method none
_refine_ls_goodness_of_fit_ref 1.002
_refine_ls_hydrogen_treatment mixed
_refine_ls_matrix_type full
_refine_ls_number_parameters 577
_refine_ls_number_reflns 11228
_refine_ls_number_restraints 0
_refine_ls_restrained_S_all 1.002
_refine_ls_R_factor_all 0.0330
_refine_ls_R_factor_gt 0.0289
_refine_ls_shift/su_max 0.003
_refine_ls_shift/su_mean 0.000
_refine_ls_structure_factor_coef Fsqd
_refine_ls_weighting_details 'w=1/[\s^2^(Fo^2^)+(0.0268P)^2^+0.0000P] where P=(Fo^2^+2Fc^2^)/3'
_refine_ls_weighting_scheme calc
_refine_ls_wR_factor_gt 0.0517
_refine_ls_wR_factor_ref 0.0529
_reflns_number_gt 9285
_reflns_number_total 11228
_reflns_threshold_expression >2sigma(I)
_cod_data_source_file ic034564qsi20030526_041035_1.cif
_cod_data_source_block (1)
_cod_depositor_comments
;
The following automatic conversions were performed:

'_symmetry_cell_setting' value 'Triclinic' changed to 'triclinic'
according to the built-in table from CIF Core dictionary named
'cif_core.dic' version 2.4.1 from
2010-06-29.

'_exptl_absorpt_correction_type' value 'Gaussian'
changed to 'gaussian' according to the built-in table from CIF Core
dictionary named 'cif_core.dic' version 2.4.1 from 2010-06-29.

Automatic conversion script
Id: cif_fix_values 1646 2011-03-28 12:23:43Z adriana 

The following automatic conversions were performed:

'_refine_ls_weighting_scheme' value 'calc
w=1/[\s^2^(Fo^2^)+(0.0268P)^2^+0.0000P] where P=(Fo^2^+2Fc^2^)/3' was
changed to 'calc'. New tag '_refine_ls_weighting_details' was
created. The value of the new tag was set to
'w=1/[\s^2^(Fo^2^)+(0.0268P)^2^+0.0000P] where P=(Fo^2^+2Fc^2^)/3'.

Automatic conversion script
Id: cif_fix_values 3143 2015-03-26 13:38:13Z robertas 
;
_cod_database_code 4314371

loop_
_symmetry_equiv_pos_as_xyz
'x, y, z'
'-x, -y, -z'

loop_
_atom_site_label
_atom_site_type_symbol
_atom_site_fract_x
_atom_site_fract_y
_atom_site_fract_z
_atom_site_U_iso_or_equiv
_atom_site_adp_type
_atom_site_occupancy
_atom_site_calc_flag
_atom_site_refinement_flags
_atom_site_disorder_assembly
_atom_site_disorder_group
La La 0.592388(10) 0.319916(9) 0.280432(7) 0.01915(3) Uani 1 d . . .
O1 O 0.63210(12) 0.39109(10) 0.12886(7) 0.0215(3) Uani 1 d . . .
O2 O 0.61323(12) 0.57139(11) 0.21289(8) 0.0261(3) Uani 1 d . . .
C1 C 0.63216(15) 0.49115(15) 0.08773(11) 0.0195(3) Uani 1 d . . .
C2 C 0.61716(16) 0.59236(16) 0.12836(11) 0.0233(4) Uani 1 d . . .
C3 C 0.60805(18) 0.69906(16) 0.08337(12) 0.0278(4) Uani 1 d . . .
H3 H 0.5951 0.7656 0.1117 0.031 Uiso 1 calc R . .
C4 C 0.6175(2) 0.71174(17) -0.00439(13) 0.0328(4) Uani 1 d . . .
H4 H 0.6101 0.7864 -0.0343 0.036 Uiso 1 calc R . .
C5 C 0.63737(17) 0.61688(17) -0.04634(12) 0.0272(4) Uani 1 d . . .
H5 H 0.6448 0.6254 -0.1054 0.030 Uiso 1 calc R . .
C6 C 0.64679(16) 0.50629(16) -0.00147(11) 0.0213(3) Uani 1 d . . .
C7 C 0.66527(17) 0.41024(16) -0.04761(11) 0.0244(4) Uani 1 d . . .
H7 H 0.6730 0.4241 -0.1066 0.027 Uiso 1 calc R . .
N1 N 0.67219(15) 0.30416(13) -0.01309(9) 0.0251(3) Uani 1 d . . .
H1N H 0.6635 0.2934 0.0417 0.028 Uiso 1 calc R . .
C8 C 0.6925(2) 0.20386(18) -0.05532(12) 0.0310(4) Uani 1 d . . .
C9 C 0.6954(2) 0.0991(2) -0.00529(14) 0.0425(5) Uani 1 d . . .
H9 H 0.6816 0.0970 0.0537 0.047 Uiso 1 calc R . .
C10 C 0.7186(3) -0.0017(2) -0.04219(17) 0.0527(7) Uani 1 d . . .
H10 H 0.7240 -0.0739 -0.0088 0.058 Uiso 1 calc R . .
C11 C 0.7337(3) 0.0033(2) -0.12737(18) 0.0548(7) Uani 1 d . . .
H11 H 0.7474 -0.0660 -0.1526 0.060 Uiso 1 calc R . .
C12 C 0.7295(2) 0.1071(2) -0.17697(15) 0.0463(6) Uani 1 d . . .
H12 H 0.7392 0.1087 -0.2358 0.051 Uiso 1 calc R . .
C13 C 0.7112(2) 0.2090(2) -0.14140(13) 0.0367(5) Uani 1 d . . .
H13 H 0.7115 0.2806 -0.1752 0.040 Uiso 1 calc R . .
C14 C 0.5908(2) 0.66962(17) 0.25827(13) 0.0321(4) Uani 1 d . . .
H14A H 0.5900 0.6440 0.3177 0.035 Uiso 1 calc R . .
H14B H 0.5109 0.7157 0.2501 0.035 Uiso 1 calc R . .
H14C H 0.6560 0.7164 0.2380 0.035 Uiso 1 calc R . .
O3 O 0.55142(11) 0.24406(11) 0.42965(7) 0.0215(3) Uani 1 d . . .
O4 O 0.78838(12) 0.18129(12) 0.37451(8) 0.0297(3) Uani 1 d . . .
C15 C 0.61406(16) 0.16865(14) 0.47687(10) 0.0184(3) Uani 1 d . . .
C16 C 0.74303(17) 0.13170(15) 0.45208(11) 0.0227(3) Uani 1 d . . .
C17 C 0.80998(19) 0.05457(17) 0.50329(13) 0.0295(4) Uani 1 d . . .
H17 H 0.8958 0.0319 0.4859 0.032 Uiso 1 calc R . .
C18 C 0.75305(19) 0.00840(17) 0.58153(12) 0.0302(4) Uani 1 d . . .
H18 H 0.8012 -0.0433 0.6171 0.033 Uiso 1 calc R . .
C19 C 0.62940(19) 0.03741(16) 0.60647(12) 0.0284(4) Uani 1 d . . .
H19 H 0.5914 0.0050 0.6589 0.031 Uiso 1 calc R . .
C20 C 0.55676(17) 0.11668(14) 0.55376(11) 0.0206(3) Uani 1 d . . .
C21 C 0.42775(17) 0.13385(15) 0.57749(11) 0.0234(4) Uani 1 d . . .
H21 H 0.3950 0.0966 0.6297 0.026 Uiso 1 calc R . .
N2 N 0.34955(14) 0.19766(13) 0.53255(9) 0.0216(3) Uani 1 d . . .
H2N H 0.3807 0.2357 0.4860 0.024 Uiso 1 calc R . .
C22 C 0.21885(16) 0.21074(14) 0.55245(11) 0.0211(3) Uani 1 d . . .
C23 C 0.16086(18) 0.18198(16) 0.63323(12) 0.0270(4) Uani 1 d . . .
H23 H 0.2077 0.1559 0.6770 0.030 Uiso 1 calc R . .
C24 C 0.03333(19) 0.19205(18) 0.64878(13) 0.0317(4) Uani 1 d . . .
H24 H -0.0071 0.1721 0.7037 0.035 Uiso 1 calc R . .
C25 C -0.03600(19) 0.23059(17) 0.58571(13) 0.0325(4) Uani 1 d . . .
H25 H -0.1231 0.2354 0.5967 0.036 Uiso 1 calc R . .
C26 C 0.02364(19) 0.26207(17) 0.50612(13) 0.0322(4) Uani 1 d . . .
H26 H -0.0234 0.2904 0.4628 0.035 Uiso 1 calc R . .
C27 C 0.15058(18) 0.25280(17) 0.48902(12) 0.0271(4) Uani 1 d . . .
H27 H 0.1906 0.2750 0.4344 0.030 Uiso 1 calc R . .
C28 C 0.9094(2) 0.12992(18) 0.33804(14) 0.0357(5) Uani 1 d . . .
H28A H 0.9327 0.1712 0.2830 0.039 Uiso 1 calc R . .
H28B H 0.9091 0.0491 0.3322 0.039 Uiso 1 calc R . .
H28C H 0.9687 0.1345 0.3741 0.039 Uiso 1 calc R . .
O5 O 0.80513(12) 0.35659(11) 0.23467(8) 0.0247(3) Uani 1 d . . .
O6 O 0.71224(11) 0.43754(11) 0.37585(7) 0.0225(3) Uani 1 d . . .
C29 C 0.87569(16) 0.40524(14) 0.26716(11) 0.0201(3) Uani 1 d . . .
C30 C 0.83178(16) 0.45099(15) 0.34401(11) 0.0210(3) Uani 1 d . . .
C31 C 0.90603(18) 0.50280(16) 0.37975(13) 0.0279(4) Uani 1 d . . .
H31 H 0.8750 0.5344 0.4309 0.031 Uiso 1 calc R . .
C32 C 1.02871(18) 0.50930(18) 0.34059(14) 0.0334(5) Uani 1 d . . .
H32 H 1.0798 0.5439 0.3665 0.037 Uiso 1 calc R . .
C33 C 1.07428(18) 0.46691(17) 0.26681(14) 0.0314(4) Uani 1 d . . .
H33 H 1.1566 0.4721 0.2410 0.034 Uiso 1 calc R . .
C34 C 0.99823(16) 0.41461(16) 0.22827(12) 0.0237(4) Uani 1 d . . .
C35 C 1.04287(17) 0.37383(17) 0.14953(12) 0.0282(4) Uani 1 d . . .
H35 H 1.1241 0.3824 0.1229 0.031 Uiso 1 calc R . .
N3 N 0.97557(15) 0.32482(15) 0.11253(10) 0.0285(3) Uani 1 d . . .
H3N H 0.9035 0.3121 0.1406 0.031 Uiso 1 calc R . .
C36 C 1.00840(17) 0.29025(18) 0.03089(11) 0.0283(4) Uani 1 d . . .
C37 C 1.07392(19) 0.3547(2) -0.03249(13) 0.0360(5) Uani 1 d . . .
H37 H 1.0995 0.4224 -0.0220 0.040 Uiso 1 calc R . .
C38 C 1.1020(2) 0.3190(2) -0.11213(13) 0.0405(5) Uani 1 d . . .
H38 H 1.1468 0.3625 -0.1564 0.045 Uiso 1 calc R . .
C39 C 1.0647(2) 0.2207(2) -0.12653(14) 0.0448(6) Uani 1 d . . .
H39 H 1.0851 0.1958 -0.1806 0.049 Uiso 1 calc R . .
C40 C 0.9975(2) 0.1577(2) -0.06267(15) 0.0432(5) Uani 1 d . . .
H40 H 0.9716 0.0903 -0.0734 0.048 Uiso 1 calc R . .
C41 C 0.9679(2) 0.1923(2) 0.01652(14) 0.0363(5) Uani 1 d . . .
H41 H 0.9208 0.1500 0.0602 0.040 Uiso 1 calc R . .
C42 C 0.66918(19) 0.45981(18) 0.46114(12) 0.0301(4) Uani 1 d . . .
H42A H 0.5837 0.4467 0.4774 0.033 Uiso 1 calc R . .
H42B H 0.6736 0.5398 0.4667 0.033 Uiso 1 calc R . .
H42C H 0.7209 0.4081 0.4974 0.033 Uiso 1 calc R . .
O7 O 0.72426(13) 0.16142(11) 0.18546(8) 0.0288(3) Uani 1 d . . .
O8 O 0.61927(13) 0.08956(12) 0.29768(8) 0.0307(3) Uani 1 d . . .
N4 N 0.68719(16) 0.07443(13) 0.22802(10) 0.0287(3) Uani 1 d . . .
O9 O 0.71501(18) -0.02095(13) 0.20413(10) 0.0484(4) Uani 1 d . . .
O10 O 0.39414(12) 0.47410(11) 0.24116(7) 0.0244(3) Uani 1 d . . .
O11 O 0.44231(12) 0.47596(11) 0.36275(7) 0.0234(3) Uani 1 d . . .
N5 N 0.37381(14) 0.51978(13) 0.30823(10) 0.0225(3) Uani 1 d . . .
O12 O 0.29227(13) 0.60242(12) 0.32114(9) 0.0335(3) Uani 1 d . . .
O13 O 0.44917(13) 0.23286(11) 0.20157(8) 0.0257(3) Uani 1 d . . .
O14 O 0.37298(12) 0.25427(12) 0.33037(8) 0.0264(3) Uani 1 d . . .
N6 N 0.35866(15) 0.22963(13) 0.26080(10) 0.0252(3) Uani 1 d . . .
O15 O 0.26118(14) 0.20527(13) 0.25041(10) 0.0365(3) Uani 1 d . . .

loop_
_atom_site_aniso_label
_atom_site_aniso_U_11
_atom_site_aniso_U_22
_atom_site_aniso_U_33
_atom_site_aniso_U_23
_atom_site_aniso_U_13
_atom_site_aniso_U_12
La 0.01975(5) 0.01974(5) 0.01749(5) -0.00149(3) -0.00223(3) -0.00318(3)
O1 0.0289(7) 0.0184(6) 0.0186(6) -0.0008(5) -0.0030(5) -0.0090(5)
O2 0.0319(7) 0.0241(6) 0.0242(6) -0.0050(5) -0.0043(5) -0.0076(5)
C1 0.0165(8) 0.0220(8) 0.0226(8) -0.0018(6) -0.0064(6) -0.0068(6)
C2 0.0202(8) 0.0242(9) 0.0269(9) -0.0017(7) -0.0046(7) -0.0078(7)
C3 0.0267(10) 0.0223(9) 0.0356(10) -0.0037(8) -0.0050(8) -0.0069(7)
C4 0.0424(12) 0.0247(9) 0.0321(10) 0.0096(8) -0.0120(9) -0.0116(9)
C5 0.0255(9) 0.0316(10) 0.0271(9) 0.0046(7) -0.0079(7) -0.0133(8)
C6 0.0204(8) 0.0258(9) 0.0198(8) 0.0023(7) -0.0051(6) -0.0112(7)
C7 0.0255(9) 0.0294(9) 0.0201(8) -0.0023(7) -0.0046(7) -0.0085(7)
N1 0.0308(8) 0.0274(8) 0.0197(7) -0.0059(6) -0.0057(6) -0.0073(6)
C8 0.0383(11) 0.0322(10) 0.0277(9) -0.0107(8) -0.0055(8) -0.0132(9)
C9 0.0645(16) 0.0393(12) 0.0309(11) -0.0099(9) -0.0069(10) -0.0233(11)
C10 0.0750(19) 0.0379(13) 0.0522(15) -0.0119(11) -0.0123(13) -0.0202(13)
C11 0.0658(18) 0.0498(15) 0.0554(16) -0.0191(13) -0.0128(14) -0.0134(13)
C12 0.0506(14) 0.0579(15) 0.0351(12) -0.0220(11) -0.0075(10) -0.0080(12)
C13 0.0373(12) 0.0458(12) 0.0275(10) -0.0138(9) -0.0053(8) -0.0009(10)
C14 0.0382(11) 0.0299(10) 0.0313(10) -0.0129(8) -0.0029(8) -0.0093(9)
O3 0.0212(6) 0.0226(6) 0.0185(6) 0.0017(5) -0.0038(5) -0.0002(5)
O4 0.0233(7) 0.0295(7) 0.0303(7) 0.0023(6) 0.0004(5) 0.0018(5)
C15 0.0203(8) 0.0147(7) 0.0225(8) -0.0040(6) -0.0078(6) -0.0031(6)
C16 0.0234(9) 0.0208(8) 0.0242(8) -0.0024(7) -0.0041(7) -0.0045(7)
C17 0.0247(10) 0.0256(9) 0.0375(11) 0.0005(8) -0.0097(8) -0.0006(8)
C18 0.0312(10) 0.0273(10) 0.0312(10) 0.0044(8) -0.0125(8) -0.0005(8)
C19 0.0327(10) 0.0221(9) 0.0285(9) 0.0056(7) -0.0100(8) -0.0011(8)
C20 0.0237(9) 0.0160(8) 0.0223(8) 0.0019(6) -0.0073(7) -0.0030(7)
C21 0.0242(9) 0.0175(8) 0.0276(9) -0.0007(7) -0.0029(7) -0.0034(7)
N2 0.0222(7) 0.0203(7) 0.0213(7) -0.0010(6) -0.0027(6) -0.0027(6)
C22 0.0227(9) 0.0170(8) 0.0234(8) -0.0038(6) -0.0028(7) -0.0024(6)
C23 0.0259(9) 0.0275(9) 0.0266(9) -0.0039(7) -0.0052(7) -0.0002(7)
C24 0.0319(11) 0.0314(10) 0.0298(10) -0.0077(8) 0.0030(8) -0.0046(8)
C25 0.0254(10) 0.0303(10) 0.0420(11) -0.0119(9) -0.0050(8) 0.0006(8)
C26 0.0295(10) 0.0274(10) 0.0384(11) -0.0083(8) -0.0113(8) 0.0086(8)
C27 0.0254(9) 0.0308(10) 0.0222(8) -0.0016(7) -0.0037(7) 0.0018(8)
C28 0.0330(11) 0.0265(10) 0.0415(12) -0.0059(9) 0.0018(9) 0.0047(8)
O5 0.0218(6) 0.0312(7) 0.0229(6) -0.0072(5) -0.0032(5) -0.0060(5)
O6 0.0163(6) 0.0310(7) 0.0204(6) -0.0065(5) -0.0009(5) -0.0037(5)
C29 0.0171(8) 0.0175(8) 0.0267(8) -0.0042(6) -0.0053(6) -0.0023(6)
C30 0.0167(8) 0.0191(8) 0.0277(9) -0.0060(7) -0.0045(6) -0.0008(6)
C31 0.0289(10) 0.0230(9) 0.0337(10) -0.0125(8) -0.0058(8) -0.0009(7)
C32 0.0254(10) 0.0324(10) 0.0488(12) -0.0164(9) -0.0089(9) -0.0088(8)
C33 0.0230(9) 0.0295(10) 0.0438(11) -0.0077(8) -0.0036(8) -0.0093(8)
C34 0.0187(8) 0.0237(9) 0.0284(9) -0.0059(7) -0.0014(7) -0.0025(7)
C35 0.0175(9) 0.0332(10) 0.0328(10) -0.0040(8) 0.0000(7) -0.0054(7)
N3 0.0235(8) 0.0376(9) 0.0243(8) -0.0086(7) 0.0019(6) -0.0066(7)
C36 0.0225(9) 0.0382(11) 0.0227(9) -0.0073(8) -0.0002(7) -0.0012(8)
C37 0.0293(11) 0.0475(13) 0.0297(10) -0.0059(9) -0.0003(8) -0.0054(9)
C38 0.0310(11) 0.0585(15) 0.0260(10) -0.0005(10) 0.0026(8) -0.0018(10)
C39 0.0375(12) 0.0667(16) 0.0277(11) -0.0189(11) -0.0033(9) 0.0060(11)
C40 0.0398(13) 0.0522(14) 0.0406(12) -0.0221(11) -0.0064(10) -0.0023(11)
C41 0.0324(11) 0.0411(12) 0.0362(11) -0.0116(9) -0.0017(9) -0.0062(9)
C42 0.0302(10) 0.0325(10) 0.0259(9) -0.0126(8) -0.0002(7) 0.0027(8)
O7 0.0322(7) 0.0232(7) 0.0286(7) -0.0032(5) 0.0026(6) -0.0055(6)
O8 0.0375(8) 0.0255(7) 0.0277(7) 0.0000(5) -0.0034(6) -0.0052(6)
N4 0.0381(9) 0.0205(8) 0.0276(8) -0.0033(6) -0.0087(7) -0.0011(7)
O9 0.0788(13) 0.0212(7) 0.0427(9) -0.0128(7) -0.0077(9) 0.0032(8)
O10 0.0273(7) 0.0284(7) 0.0192(6) -0.0045(5) -0.0077(5) -0.0036(5)
O11 0.0243(6) 0.0265(7) 0.0186(6) -0.0028(5) -0.0060(5) 0.0009(5)
N5 0.0198(7) 0.0196(7) 0.0283(8) -0.0030(6) -0.0066(6) -0.0011(6)
O12 0.0249(7) 0.0323(7) 0.0407(8) -0.0120(6) -0.0071(6) 0.0101(6)
O13 0.0325(7) 0.0239(6) 0.0224(6) 0.0007(5) -0.0079(5) -0.0075(5)
O14 0.0280(7) 0.0334(7) 0.0194(6) 0.0011(5) -0.0060(5) -0.0105(6)
N6 0.0292(8) 0.0195(7) 0.0292(8) 0.0020(6) -0.0112(6) -0.0076(6)
O15 0.0310(8) 0.0411(8) 0.0450(9) -0.0076(7) -0.0159(7) -0.0134(7)

loop_
_atom_type_symbol
_atom_type_description
_atom_type_scat_dispersion_real
_atom_type_scat_dispersion_imag
_atom_type_scat_source
C C 0.0033 0.0016 'International Tables Vol C Tables 4.2.6.8 and 6.1.1.4'
H H 0.0000 0.0000 'International Tables Vol C Tables 4.2.6.8 and 6.1.1.4'
N N 0.0061 0.0033 'International Tables Vol C Tables 4.2.6.8 and 6.1.1.4'
O O 0.0106 0.0060 'International Tables Vol C Tables 4.2.6.8 and 6.1.1.4'
La La -0.2871 2.4523 'International Tables Vol C Tables 4.2.6.8 and 6.1.1.4'

loop_
_geom_angle_atom_site_label_1
_geom_angle_atom_site_label_2
_geom_angle_atom_site_label_3
_geom_angle
_geom_angle_site_symmetry_1
_geom_angle_site_symmetry_3
_geom_angle_publ_flag
O5 La O3 112.91(4) . . ?
O5 La O1 67.95(4) . . ?
O3 La O1 178.30(4) . . ?
O5 La O11 116.01(4) . . ?
O3 La O11 70.84(4) . . ?
O1 La O11 110.23(4) . . ?
O5 La O13 129.82(4) . . ?
O3 La O13 107.29(4) . . ?
O1 La O13 71.23(4) . . ?
O11 La O13 104.54(4) . . ?
O5 La O14 173.32(4) . . ?
O3 La O14 65.27(4) . . ?
O1 La O14 113.70(4) . . ?
O11 La O14 69.91(4) . . ?
O13 La O14 47.95(4) . . ?
O5 La O7 68.80(4) . . ?
O3 La O7 112.54(4) . . ?
O1 La O7 66.25(4) . . ?
O11 La O7 173.08(4) . . ?
O13 La O7 68.85(4) . . ?
O14 La O7 105.60(4) . . ?
O5 La O8 102.89(4) . . ?
O3 La O8 69.40(4) . . ?
O1 La O8 109.05(4) . . ?
O11 La O8 132.43(4) . . ?
O13 La O8 64.76(4) . . ?
O14 La O8 70.44(4) . . ?
O7 La O8 47.42(4) . . ?
O5 La O10 122.36(4) . . ?
O3 La O10 109.36(4) . . ?
O1 La O10 70.94(4) . . ?
O11 La O10 47.85(4) . . ?
O13 La O10 66.81(4) . . ?
O14 La O10 63.65(4) . . ?
O7 La O10 125.68(4) . . ?
O8 La O10 128.01(4) . . ?
O5 La O6 57.65(4) . . ?
O3 La O6 70.53(4) . . ?
O1 La O6 111.07(4) . . ?
O11 La O6 66.36(4) . . ?
O13 La O6 170.90(4) . . ?
O14 La O6 125.36(4) . . ?
O7 La O6 120.25(4) . . ?
O8 La O6 121.00(4) . . ?
O10 La O6 105.20(4) . . ?
O5 La O4 62.43(4) . . ?
O3 La O4 56.45(4) . . ?
O1 La O4 123.60(4) . . ?
O11 La O4 114.31(4) . . ?
O13 La O4 125.30(4) . . ?
O14 La O4 112.89(4) . . ?
O7 La O4 72.10(4) . . ?
O8 La O4 60.68(4) . . ?
O10 La O4 162.13(4) . . ?
O6 La O4 61.41(4) . . ?
O5 La O2 65.71(4) . . ?
O3 La O2 125.63(4) . . ?
O1 La O2 56.01(4) . . ?
O11 La O2 64.14(4) . . ?
O13 La O2 112.06(4) . . ?
O14 La O2 120.78(4) . . ?
O7 La O2 115.79(4) . . ?
O8 La O2 163.21(4) . . ?
O10 La O2 58.14(4) . . ?
O6 La O2 64.65(4) . . ?
O4 La O2 118.84(4) . . ?
C1 O1 La 134.11(11) . . ?
C2 O2 C14 116.91(15) . . ?
C2 O2 La 112.89(10) . . ?
C14 O2 La 128.42(11) . . ?
O1 C1 C2 121.81(15) . . ?
O1 C1 C6 121.32(16) . . ?
C2 C1 C6 116.86(16) . . ?
O2 C2 C3 125.42(17) . . ?
O2 C2 C1 114.01(15) . . ?
C3 C2 C1 120.58(17) . . ?
C2 C3 C4 121.23(18) . . ?
C2 C3 H3 119.4 . . ?
C4 C3 H3 119.4 . . ?
C5 C4 C3 120.20(18) . . ?
C5 C4 H4 119.9 . . ?
C3 C4 H4 119.9 . . ?
C4 C5 C6 119.63(17) . . ?
C4 C5 H5 120.2 . . ?
C6 C5 H5 120.2 . . ?
C5 C6 C7 117.65(16) . . ?
C5 C6 C1 121.32(17) . . ?
C7 C6 C1 120.96(16) . . ?
N1 C7 C6 123.37(16) . . ?
N1 C7 H7 118.3 . . ?
C6 C7 H7 118.3 . . ?
C7 N1 C8 126.43(16) . . ?
C7 N1 H1N 116.8 . . ?
C8 N1 H1N 116.8 . . ?
C13 C8 C9 121.24(19) . . ?
C13 C8 N1 122.40(19) . . ?
C9 C8 N1 116.34(17) . . ?
C10 C9 C8 119.4(2) . . ?
C10 C9 H9 120.3 . . ?
C8 C9 H9 120.3 . . ?
C11 C10 C9 119.5(3) . . ?
C11 C10 H10 120.3 . . ?
C9 C10 H10 120.3 . . ?
C10 C11 C12 121.2(2) . . ?
C10 C11 H11 119.4 . . ?
C12 C11 H11 119.4 . . ?
C11 C12 C13 120.3(2) . . ?
C11 C12 H12 119.9 . . ?
C13 C12 H12 119.9 . . ?
C8 C13 C12 118.4(2) . . ?
C8 C13 H13 120.8 . . ?
C12 C13 H13 120.8 . . ?
O2 C14 H14A 109.5 . . ?
O2 C14 H14B 109.5 . . ?
H14A C14 H14B 109.5 . . ?
O2 C14 H14C 109.5 . . ?
H14A C14 H14C 109.5 . . ?
H14B C14 H14C 109.5 . . ?
C15 O3 La 133.11(11) . . ?
C16 O4 C28 115.98(15) . . ?
C16 O4 La 114.03(10) . . ?
C28 O4 La 125.92(12) . . ?
O3 C15 C20 121.34(15) . . ?
O3 C15 C16 121.08(15) . . ?
C20 C15 C16 117.55(15) . . ?
C17 C16 O4 125.77(17) . . ?
C17 C16 C15 120.99(17) . . ?
O4 C16 C15 113.24(15) . . ?
C16 C17 C18 120.75(18) . . ?
C16 C17 H17 119.6 . . ?
C18 C17 H17 119.6 . . ?
C19 C18 C17 120.42(18) . . ?
C19 C18 H18 119.8 . . ?
C17 C18 H18 119.8 . . ?
C18 C19 C20 120.06(18) . . ?
C18 C19 H19 120.0 . . ?
C20 C19 H19 120.0 . . ?
C21 C20 C15 121.73(16) . . ?
C21 C20 C19 118.04(16) . . ?
C15 C20 C19 120.05(16) . . ?
N2 C21 C20 124.64(16) . . ?
N2 C21 H21 117.7 . . ?
C20 C21 H21 117.7 . . ?
C21 N2 C22 125.83(15) . . ?
C21 N2 H2N 117.1 . . ?
C22 N2 H2N 117.1 . . ?
C27 C22 C23 120.77(17) . . ?
C27 C22 N2 118.22(16) . . ?
C23 C22 N2 121.01(16) . . ?
C24 C23 C22 118.79(18) . . ?
C24 C23 H23 120.6 . . ?
C22 C23 H23 120.6 . . ?
C25 C24 C23 121.19(19) . . ?
C25 C24 H24 119.4 . . ?
C23 C24 H24 119.4 . . ?
C24 C25 C26 118.98(19) . . ?
C24 C25 H25 120.5 . . ?
C26 C25 H25 120.5 . . ?
C27 C26 C25 120.94(19) . . ?
C27 C26 H26 119.5 . . ?
C25 C26 H26 119.5 . . ?
C26 C27 C22 119.28(18) . . ?
C26 C27 H27 120.4 . . ?
C22 C27 H27 120.4 . . ?
O4 C28 H28A 109.5 . . ?
O4 C28 H28B 109.5 . . ?
H28A C28 H28B 109.5 . . ?
O4 C28 H28C 109.5 . . ?
H28A C28 H28C 109.5 . . ?
H28B C28 H28C 109.5 . . ?
C29 O5 La 132.65(11) . . ?
C30 O6 C42 116.46(14) . . ?
C30 O6 La 116.57(10) . . ?
C42 O6 La 125.41(11) . . ?
O5 C29 C30 119.91(16) . . ?
O5 C29 C34 121.97(16) . . ?
C30 C29 C34 118.13(16) . . ?
C31 C30 O6 126.10(16) . . ?
C31 C30 C29 120.68(16) . . ?
O6 C30 C29 113.22(15) . . ?
C30 C31 C32 120.22(17) . . ?
C30 C31 H31 119.9 . . ?
C32 C31 H31 119.9 . . ?
C33 C32 C31 120.99(18) . . ?
C33 C32 H32 119.5 . . ?
C31 C32 H32 119.5 . . ?
C32 C33 C34 119.58(18) . . ?
C32 C33 H33 120.2 . . ?
C34 C33 H33 120.2 . . ?
C35 C34 C29 119.29(17) . . ?
C35 C34 C33 120.31(17) . . ?
C29 C34 C33 120.39(17) . . ?
N3 C35 C34 121.88(17) . . ?
N3 C35 H35 119.1 . . ?
C34 C35 H35 119.1 . . ?
C35 N3 C36 125.78(17) . . ?
C35 N3 H3N 117.1 . . ?
C36 N3 H3N 117.1 . . ?
C37 C36 C41 121.40(19) . . ?
C37 C36 N3 120.94(19) . . ?
C41 C36 N3 117.61(18) . . ?
C36 C37 C38 119.1(2) . . ?
C36 C37 H37 120.5 . . ?
C38 C37 H37 120.5 . . ?
C39 C38 C37 119.9(2) . . ?
C39 C38 H38 120.0 . . ?
C37 C38 H38 120.0 . . ?
C38 C39 C40 120.4(2) . . ?
C38 C39 H39 119.8 . . ?
C40 C39 H39 119.8 . . ?
C41 C40 C39 120.5(2) . . ?
C41 C40 H40 119.8 . . ?
C39 C40 H40 119.8 . . ?
C40 C41 C36 118.7(2) . . ?
C40 C41 H41 120.7 . . ?
C36 C41 H41 120.7 . . ?
O6 C42 H42A 109.5 . . ?
O6 C42 H42B 109.5 . . ?
H42A C42 H42B 109.5 . . ?
O6 C42 H42C 109.5 . . ?
H42A C42 H42C 109.5 . . ?
H42B C42 H42C 109.5 . . ?
N4 O7 La 97.96(10) . . ?
N4 O8 La 97.07(10) . . ?
O9 N4 O7 122.06(17) . . ?
O9 N4 O8 120.89(17) . . ?
O7 N4 O8 117.05(15) . . ?
N5 O10 La 95.15(9) . . ?
N5 O11 La 99.92(9) . . ?
O12 N5 O10 121.97(15) . . ?
O12 N5 O11 121.07(15) . . ?
O10 N5 O11 116.96(14) . . ?
N6 O13 La 97.25(10) . . ?
N6 O14 La 97.23(10) . . ?
O15 N6 O14 121.54(17) . . ?
O15 N6 O13 121.32(16) . . ?
O14 N6 O13 117.13(15) . . ?

loop_
_geom_bond_atom_site_label_1
_geom_bond_atom_site_label_2
_geom_bond_distance
_geom_bond_site_symmetry_2
_geom_bond_publ_flag
La O5 2.4597(13) . ?
La O3 2.4785(12) . ?
La O1 2.4991(12) . ?
La O11 2.6129(12) . ?
La O13 2.6580(13) . ?
La O14 2.6625(13) . ?
La O7 2.6704(13) . ?
La O8 2.6824(14) . ?
La O10 2.7215(13) . ?
La O6 2.8790(12) . ?
La O4 3.0201(14) . ?
La O2 3.0762(13) . ?
O1 C1 1.283(2) . ?
O2 C2 1.369(2) . ?
O2 C14 1.433(2) . ?
C1 C2 1.427(2) . ?
C1 C6 1.433(2) . ?
C2 C3 1.373(3) . ?
C3 C4 1.414(3) . ?
C3 H3 0.9500 . ?
C4 C5 1.367(3) . ?
C4 H4 0.9500 . ?
C5 C6 1.411(2) . ?
C5 H5 0.9500 . ?
C6 C7 1.422(3) . ?
C7 N1 1.304(2) . ?
C7 H7 0.9500 . ?
N1 C8 1.426(2) . ?
N1 H1N 0.8800 . ?
C8 C13 1.385(3) . ?
C8 C9 1.391(3) . ?
C9 C10 1.380(3) . ?
C9 H9 0.9500 . ?
C10 C11 1.372(4) . ?
C10 H10 0.9500 . ?
C11 C12 1.378(4) . ?
C11 H11 0.9500 . ?
C12 C13 1.385(3) . ?
C12 H12 0.9500 . ?
C13 H13 0.9500 . ?
C14 H14A 0.9800 . ?
C14 H14B 0.9800 . ?
C14 H14C 0.9800 . ?
O3 C15 1.293(2) . ?
O4 C16 1.374(2) . ?
O4 C28 1.438(2) . ?
C15 C20 1.419(2) . ?
C15 C16 1.430(2) . ?
C16 C17 1.369(3) . ?
C17 C18 1.409(3) . ?
C17 H17 0.9500 . ?
C18 C19 1.363(3) . ?
C18 H18 0.9500 . ?
C19 C20 1.431(2) . ?
C19 H19 0.9500 . ?
C20 C21 1.409(3) . ?
C21 N2 1.313(2) . ?
C21 H21 0.9500 . ?
N2 C22 1.423(2) . ?
N2 H2N 0.8800 . ?
C22 C27 1.387(3) . ?
C22 C23 1.391(2) . ?
C23 C24 1.388(3) . ?
C23 H23 0.9500 . ?
C24 C25 1.384(3) . ?
C24 H24 0.9500 . ?
C25 C26 1.388(3) . ?
C25 H25 0.9500 . ?
C26 C27 1.383(3) . ?
C26 H26 0.9500 . ?
C27 H27 0.9500 . ?
C28 H28A 0.9800 . ?
C28 H28B 0.9800 . ?
C28 H28C 0.9800 . ?
O5 C29 1.285(2) . ?
O6 C30 1.373(2) . ?
O6 C42 1.440(2) . ?
C29 C30 1.413(2) . ?
C29 C34 1.419(2) . ?
C30 C31 1.372(3) . ?
C31 C32 1.416(3) . ?
C31 H31 0.9500 . ?
C32 C33 1.354(3) . ?
C32 H32 0.9500 . ?
C33 C34 1.419(3) . ?
C33 H33 0.9500 . ?
C34 C35 1.417(3) . ?
C35 N3 1.306(2) . ?
C35 H35 0.9500 . ?
N3 C36 1.421(2) . ?
N3 H3N 0.8800 . ?
C36 C37 1.382(3) . ?
C36 C41 1.389(3) . ?
C37 C38 1.395(3) . ?
C37 H37 0.9500 . ?
C38 C39 1.375(4) . ?
C38 H38 0.9500 . ?
C39 C40 1.386(4) . ?
C39 H39 0.9500 . ?
C40 C41 1.383(3) . ?
C40 H40 0.9500 . ?
C41 H41 0.9500 . ?
C42 H42A 0.9800 . ?
C42 H42B 0.9800 . ?
C42 H42C 0.9800 . ?
O7 N4 1.256(2) . ?
O8 N4 1.268(2) . ?
N4 O9 1.221(2) . ?
O10 N5 1.2614(19) . ?
O11 N5 1.2788(19) . ?
N5 O12 1.2264(19) . ?
O13 N6 1.271(2) . ?
O14 N6 1.263(2) . ?
N6 O15 1.225(2) . ?

loop_
_geom_hbond_atom_site_label_D
_geom_hbond_atom_site_label_H
_geom_hbond_atom_site_label_A
_geom_hbond_distance_DH
_geom_hbond_distance_HA
_geom_hbond_distance_DA
_geom_hbond_angle_DHA
_geom_hbond_site_symmetry_A
N1 H1N O1 0.88 1.91 2.613(2) 135.4 .
N2 H2N O3 0.88 1.98 2.655(2) 133.0 .
N3 H3N O5 0.88 1.81 2.519(2) 136.3 .
